data_1530240
loop_
_publ_author_name
'Lagrange, P.'
'Guerard, D.'
'Makrini, M.E.'
'Herold, A.'

_publ_section_title
;
 Examen radiocristallographique du compose d'insertion de premier stade Rb
 C8
;
_journal_name_full
;
Comptes Rendus Hebdomadaires des Seances de l'Academie des Sciences, Serie C, 
Sciences Chimiques (1966-)
;
_journal_page_first 179
_journal_page_last 182
_journal_volume 287
_journal_year 1978
_chemical_formula_sum 'C8 Rb'
_chemical_name_systematic 'Rb C8'
_space_group_IT_number 70
_symmetry_space_group_name_Hall 'F 2 2 -1d'
_symmetry_space_group_name_H-M 'F d d d :1'
_cell_angle_alpha 90
_cell_angle_beta 90
_cell_angle_gamma 90
_cell_formula_units_Z 8
_cell_length_a 4.926
_cell_length_b 8.532
_cell_length_c 22.471
_cell_volume 944.425
_citation_journal_id_ASTM CHDCAQ
_cod_data_source_file Lagrange_CHDCAQ_1978_436.cif
_cod_data_source_block C8Rb1
_cod_original_cell_volume 944.4254
_cod_original_sg_symbol_Hall '-F 2uv 2vw (x+1/8,y+1/8,z+1/8)'
_cod_original_formula_sum 'C8 Rb1'
_cod_database_code 1530240

loop_
_symmetry_equiv_pos_as_xyz
x,y,z
-x+1/2,-y+1/2,z
x,-y+1/2,-z+1/2
-x+1/2,y,-z+1/2
-x+1/4,-y+1/4,-z+1/4
x-1/4,y-1/4,-z+1/4
-x+1/4,y-1/4,z-1/4
x-1/4,-y+1/4,z-1/4
x,y+1/2,z+1/2
-x+1/2,-y+1,z+1/2
x,-y+1,-z+1
-x+1/2,y+1/2,-z+1
-x+1/4,-y+3/4,-z+3/4
x-1/4,y+1/4,-z+3/4
-x+1/4,y+1/4,z+1/4
x-1/4,-y+3/4,z+1/4
x+1/2,y,z+1/2
-x+1,-y+1/2,z+1/2
x+1/2,-y+1/2,-z+1
-x+1,y,-z+1
-x+3/4,-y+1/4,-z+3/4
x+1/4,y-1/4,-z+3/4
-x+3/4,y-1/4,z+1/4
x+1/4,-y+1/4,z+1/4
x+1/2,y+1/2,z
-x+1,-y+1,z
x+1/2,-y+1,-z+1/2
-x+1,y+1/2,-z+1/2
-x+3/4,-y+3/4,-z+1/4
x+1/4,y+1/4,-z+1/4
-x+3/4,y+1/4,z-1/4
x+1/4,-y+3/4,z-1/4

loop_
_atom_site_label
_atom_site_type_symbol
_atom_site_fract_x
_atom_site_fract_y
_atom_site_fract_z
_atom_site_occupancy
_atom_site_U_iso_or_equiv
Rb1 Rb 0 0 0 1 0.0
C1 C 0.25 0.08333 0.125 1 0.0
C2 C 0.25 0.08333 0.625 1 0.0
